data_4110120
loop_
_publ_author_name
'Jie Huang'
'Chunrui Wu'
'William D. Wulff'

_publ_section_title
;
 Total Synthesis of (\+-)-Phomactin B2 via an Intramolecular
 Cyclohexadienone Annulation of a Chromium Carbene Complex
;
_journal_name_full 'Journal of the American Chemical Society'
_journal_page_first 13366
_journal_page_last 13367
_journal_paper_doi 10.1021/ja074275r
_journal_volume 129
_journal_year 2007
_chemical_formula_sum 'C28 H46 O3 Si'
_chemical_formula_weight 458.74
_chemical_name_systematic
; 
 ? 
;
_space_group_IT_number 14
_symmetry_cell_setting monoclinic
_symmetry_space_group_name_Hall '-P 2ybc'
_symmetry_space_group_name_H-M 'P 1 21/c 1'
_atom_sites_solution_hydrogens geom
_atom_sites_solution_primary direct
_atom_sites_solution_secondary difmap
_audit_creation_method SHELXL-97
_cell_angle_alpha 90.00
_cell_angle_beta 107.07(3)
_cell_angle_gamma 90.00
_cell_formula_units_Z 4
_cell_length_a 12.384(3)
_cell_length_b 12.584(3)
_cell_length_c 18.686(4)
_cell_measurement_temperature 173(2)
_cell_volume 2783.7(12)
_computing_structure_refinement 'SHELXL-97 (Sheldrick, 1997)'
_computing_structure_solution 'SHELXS-97 (Sheldrick, 1990)'
_diffrn_ambient_temperature 173(2)
_diffrn_measured_fraction_theta_full 0.971
_diffrn_measured_fraction_theta_max 0.971
_diffrn_radiation_monochromator graphite
_diffrn_radiation_source 'fine-focus sealed tube'
_diffrn_radiation_type MoK\a
_diffrn_radiation_wavelength 0.71073
_diffrn_reflns_av_R_equivalents 0.0463
_diffrn_reflns_av_sigmaI/netI 0.0471
_diffrn_reflns_limit_h_max 16
_diffrn_reflns_limit_h_min -16
_diffrn_reflns_limit_k_max 16
_diffrn_reflns_limit_k_min -16
_diffrn_reflns_limit_l_max 24
_diffrn_reflns_limit_l_min -24
_diffrn_reflns_number 27573
_diffrn_reflns_theta_full 28.24
_diffrn_reflns_theta_max 28.24
_diffrn_reflns_theta_min 1.72
_exptl_absorpt_coefficient_mu 0.109
_exptl_crystal_density_diffrn 1.095
_exptl_crystal_F_000 1008
_exptl_crystal_size_max 0.8
_exptl_crystal_size_mid 0.3
_exptl_crystal_size_min 0.1
_refine_diff_density_max 0.345
_refine_diff_density_min -0.351
_refine_diff_density_rms 0.048
_refine_ls_extinction_method none
_refine_ls_goodness_of_fit_ref 1.011
_refine_ls_hydrogen_treatment mixed
_refine_ls_matrix_type full
_refine_ls_number_parameters 317
_refine_ls_number_reflns 6693
_refine_ls_number_restraints 0
_refine_ls_restrained_S_all 1.011
_refine_ls_R_factor_all 0.0857
_refine_ls_R_factor_gt 0.0495
_refine_ls_shift/su_max 0.000
_refine_ls_shift/su_mean 0.000
_refine_ls_structure_factor_coef Fsqd
_refine_ls_weighting_details 'calc w=1/[\s^2^(Fo^2^)+(0.1000P)^2^+0.0000P] where P=(Fo^2^+2Fc^2^)/3'
_refine_ls_weighting_scheme calc
_refine_ls_wR_factor_gt 0.1429
_refine_ls_wR_factor_ref 0.1602
_reflns_number_gt 4467
_reflns_number_total 6693
_reflns_threshold_expression >2sigma(I)
_cod_data_source_file ja074275rrom20070612_031125.cif
_cod_data_source_block wulff07
_cod_original_cell_volume 2783.9(10)
_cod_database_code 4110120

loop_
_symmetry_equiv_pos_as_xyz
'x, y, z'
'-x, y+1/2, -z+1/2'
'-x, -y, -z'
'x, -y-1/2, z-1/2'

loop_
_atom_site_label
_atom_site_type_symbol
_atom_site_fract_x
_atom_site_fract_y
_atom_site_fract_z
_atom_site_U_iso_or_equiv
_atom_site_adp_type
_atom_site_occupancy
_atom_site_symmetry_multiplicity
_atom_site_calc_flag
_atom_site_refinement_flags
Si Si 0.19807(4) 0.90342(4) 0.19361(3) 0.02788(15) Uani 1 1 d .
C1 C 0.42734(13) 0.94840(15) 0.25204(9) 0.0268(4) Uani 1 1 d .
H1 H 0.3971 1.0186 0.2583 0.032 Uiso 1 1 calc R
C2 C 0.48370(14) 0.90259(16) 0.32843(10) 0.0289(4) Uani 1 1 d .
H2 H 0.4694(17) 0.8256(19) 0.3306(11) 0.043(6) Uiso 1 1 d .
C3 C 0.55066(15) 0.95491(16) 0.38638(10) 0.0321(4) Uani 1 1 d .
C4 C 0.5789(2) 1.07091(17) 0.38431(13) 0.0509(6) Uani 1 1 d .
H4A H 0.6276 1.0922 0.4323 0.076 Uiso 1 1 calc R
H4B H 0.5106 1.1120 0.3725 0.076 Uiso 1 1 calc R
H4C H 0.6164 1.0826 0.3468 0.076 Uiso 1 1 calc R
C5 C 0.61254(16) 0.89636(18) 0.45737(10) 0.0393(5) Uani 1 1 d .
H5A H 0.5808 0.8257 0.4563 0.047 Uiso 1 1 calc R
H5B H 0.6019 0.9337 0.5002 0.047 Uiso 1 1 calc R
C6 C 0.74053(16) 0.88739(18) 0.46609(10) 0.0408(5) Uani 1 1 d .
H6A H 0.7754 0.9569 0.4770 0.049 Uiso 1 1 calc R
H6B H 0.7758 0.8406 0.5077 0.049 Uiso 1 1 calc R
C7 C 0.75949(16) 0.84427(17) 0.39528(10) 0.0355(4) Uani 1 1 d .
H7 H 0.7045(18) 0.7888(18) 0.3693(12) 0.043(6) Uiso 1 1 d .
C8 C 0.83224(15) 0.87770(16) 0.36048(10) 0.0339(4) Uani 1 1 d .
C9 C 0.92171(18) 0.9617(2) 0.39088(12) 0.0511(6) Uani 1 1 d .
H9A H 0.9640 0.9730 0.3560 0.077 Uiso 1 1 calc R
H9B H 0.9717 0.9383 0.4379 0.077 Uiso 1 1 calc R
H9C H 0.8861 1.0269 0.3980 0.077 Uiso 1 1 calc R
C10 C 0.82712(15) 0.83580(17) 0.28346(10) 0.0359(4) Uani 1 1 d .
H10A H 0.7784 0.7739 0.2724 0.043 Uiso 1 1 calc R
H10B H 0.9021 0.8140 0.2831 0.043 Uiso 1 1 calc R
C11 C 0.78204(15) 0.92059(16) 0.22254(10) 0.0338(4) Uani 1 1 d .
H11A H 0.8412 0.9367 0.1998 0.041 Uiso 1 1 calc R
H11B H 0.7674 0.9850 0.2467 0.041 Uiso 1 1 calc R
C12 C 0.67224(15) 0.89159(15) 0.15845(10) 0.0300(4) Uani 1 1 d .
C13 C 0.69271(18) 0.79244(18) 0.11576(12) 0.0431(5) Uani 1 1 d .
H13A H 0.7079 0.7324 0.1489 0.065 Uiso 1 1 calc R
H13B H 0.7562 0.8047 0.0972 0.065 Uiso 1 1 calc R
H13C H 0.6268 0.7785 0.0745 0.065 Uiso 1 1 calc R
C14 C 0.57922(14) 0.86943(14) 0.19563(10) 0.0276(4) Uani 1 1 d .
O15 O 0.56784(11) 0.78138(10) 0.21960(8) 0.0384(3) Uani 1 1 d .
C16 C 0.50668(13) 0.96034(14) 0.20381(9) 0.0257(4) Uani 1 1 d .
C17 C 0.50735(15) 1.04961(16) 0.16447(10) 0.0291(4) Uani 1 1 d .
H17 H 0.4594(18) 1.1098(16) 0.1651(11) 0.040(6) Uiso 1 1 d .
C18 C 0.57377(15) 1.06022(16) 0.11189(10) 0.0311(4) Uani 1 1 d .
O19 O 0.54823(12) 1.15223(12) 0.07064(7) 0.0415(4) Uani 1 1 d .
C20 C 0.60792(19) 1.1684(2) 0.01644(12) 0.0459(5) Uani 1 1 d .
H20A H 0.5847 1.2344 -0.0091 0.069 Uiso 1 1 calc R
H20B H 0.5914 1.1111 -0.0191 0.069 Uiso 1 1 calc R
H20C H 0.6876 1.1704 0.0412 0.069 Uiso 1 1 calc R
C21 C 0.64763(16) 0.98592(16) 0.10693(10) 0.0332(4) Uani 1 1 d .
H21 H 0.6943(17) 0.9916(17) 0.0768(11) 0.038(5) Uiso 1 1 d .
O22 O 0.33505(10) 0.88114(10) 0.21217(7) 0.0306(3) Uani 1 1 d .
C23 C 0.15263(16) 0.90522(18) 0.28164(11) 0.0402(5) Uani 1 1 d .
H23 H 0.0721(17) 0.9097(15) 0.2662(11) 0.034(5) Uiso 1 1 d .
C24 C 0.20070(19) 1.0015(2) 0.33237(13) 0.0607(7) Uani 1 1 d .
H24A H 0.1817 1.0659 0.3038 0.091 Uiso 1 1 calc R
H24B H 0.2813 0.9953 0.3513 0.091 Uiso 1 1 calc R
H24C H 0.1689 1.0033 0.3734 0.091 Uiso 1 1 calc R
C25 C 0.1805(2) 0.8012(2) 0.32519(14) 0.0633(7) Uani 1 1 d .
H25A H 0.1492 0.7428 0.2927 0.095 Uiso 1 1 calc R
H25B H 0.1487 0.8022 0.3663 0.095 Uiso 1 1 calc R
H25C H 0.2609 0.7932 0.3440 0.095 Uiso 1 1 calc R
C26 C 0.16332(17) 1.03637(17) 0.14506(11) 0.0399(5) Uani 1 1 d .
H26 H 0.2214(19) 1.0865(17) 0.1758(13) 0.048(6) Uiso 1 1 d .
C27 C 0.04157(19) 1.0749(2) 0.13613(16) 0.0629(7) Uani 1 1 d .
H27A H 0.0258 1.0695 0.1833 0.094 Uiso 1 1 calc R
H27B H -0.0108 1.0316 0.0997 0.094 Uiso 1 1 calc R
H27C H 0.0341 1.1476 0.1198 0.094 Uiso 1 1 calc R
C28 C 0.1913(2) 1.04402(19) 0.07028(12) 0.0543(6) Uani 1 1 d .
H28A H 0.2671 1.0198 0.0770 0.082 Uiso 1 1 calc R
H28B H 0.1844 1.1165 0.0536 0.082 Uiso 1 1 calc R
H28C H 0.1397 1.0005 0.0336 0.082 Uiso 1 1 calc R
C29 C 0.13585(15) 0.78284(16) 0.13649(11) 0.0340(4) Uani 1 1 d .
H29 H 0.1717(18) 0.7205(18) 0.1709(12) 0.045(6) Uiso 1 1 d .
C30 C 0.00652(17) 0.7742(2) 0.11829(15) 0.0547(6) Uani 1 1 d .
H30A H -0.0148 0.7843 0.1632 0.082 Uiso 1 1 calc R
H30B H -0.0176 0.7052 0.0979 0.082 Uiso 1 1 calc R
H30C H -0.0286 0.8278 0.0824 0.082 Uiso 1 1 calc R
C31 C 0.1736(2) 0.76676(19) 0.06583(13) 0.0514(6) Uani 1 1 d .
H31A H 0.2544 0.7718 0.0787 0.077 Uiso 1 1 calc R
H31B H 0.1401 0.8205 0.0297 0.077 Uiso 1 1 calc R
H31C H 0.1499 0.6979 0.0450 0.077 Uiso 1 1 calc R

loop_
_atom_site_aniso_label
_atom_site_aniso_U_11
_atom_site_aniso_U_22
_atom_site_aniso_U_33
_atom_site_aniso_U_23
_atom_site_aniso_U_13
_atom_site_aniso_U_12
Si 0.0203(2) 0.0362(3) 0.0254(3) -0.0005(2) 0.00415(18) -0.00214(19)
C1 0.0199(8) 0.0311(10) 0.0285(9) -0.0005(7) 0.0058(6) -0.0017(7)
C2 0.0261(9) 0.0337(10) 0.0281(9) 0.0052(8) 0.0098(7) -0.0010(7)
C3 0.0292(9) 0.0406(11) 0.0272(9) 0.0020(8) 0.0095(7) 0.0026(8)
C4 0.0604(14) 0.0385(13) 0.0426(12) -0.0071(10) -0.0023(10) -0.0003(10)
C5 0.0356(10) 0.0561(14) 0.0263(9) 0.0065(9) 0.0089(8) 0.0016(9)
C6 0.0353(10) 0.0581(14) 0.0256(9) 0.0098(9) 0.0038(8) 0.0016(9)
C7 0.0313(9) 0.0390(12) 0.0323(10) 0.0048(9) 0.0033(8) 0.0040(8)
C8 0.0250(9) 0.0414(11) 0.0325(10) 0.0020(8) 0.0041(7) 0.0049(7)
C9 0.0399(11) 0.0707(17) 0.0415(12) -0.0121(11) 0.0103(9) -0.0143(11)
C10 0.0279(9) 0.0399(11) 0.0389(10) -0.0031(9) 0.0083(8) 0.0051(8)
C11 0.0269(9) 0.0415(11) 0.0332(10) -0.0044(8) 0.0090(7) -0.0035(8)
C12 0.0273(9) 0.0350(10) 0.0283(9) -0.0072(8) 0.0092(7) 0.0011(7)
C13 0.0403(11) 0.0468(13) 0.0422(12) -0.0153(10) 0.0122(9) 0.0061(9)
C14 0.0252(8) 0.0284(10) 0.0274(9) -0.0063(7) 0.0052(7) -0.0038(7)
O15 0.0383(7) 0.0274(7) 0.0498(8) -0.0017(6) 0.0135(6) -0.0024(6)
C16 0.0208(8) 0.0309(10) 0.0237(8) -0.0018(7) 0.0038(6) -0.0022(7)
C17 0.0276(9) 0.0325(10) 0.0276(9) 0.0007(8) 0.0087(7) 0.0011(8)
C18 0.0300(9) 0.0376(11) 0.0256(9) 0.0027(8) 0.0083(7) -0.0037(8)
O19 0.0455(8) 0.0444(9) 0.0398(8) 0.0149(7) 0.0203(6) 0.0039(6)
C20 0.0491(12) 0.0548(14) 0.0383(11) 0.0126(10) 0.0200(9) -0.0034(10)
C21 0.0308(9) 0.0441(12) 0.0274(9) -0.0019(8) 0.0128(7) -0.0023(8)
O22 0.0213(6) 0.0358(7) 0.0336(7) -0.0014(5) 0.0065(5) -0.0047(5)
C23 0.0259(9) 0.0613(14) 0.0350(10) -0.0051(10) 0.0112(8) -0.0034(9)
C24 0.0448(12) 0.098(2) 0.0434(13) -0.0285(13) 0.0192(10) -0.0157(13)
C25 0.0548(14) 0.099(2) 0.0438(13) 0.0221(14) 0.0260(11) 0.0060(14)
C26 0.0355(10) 0.0354(11) 0.0402(11) -0.0025(9) -0.0022(8) 0.0002(9)
C27 0.0472(13) 0.0494(15) 0.0771(18) 0.0008(13) -0.0051(12) 0.0145(11)
C28 0.0706(16) 0.0440(14) 0.0387(12) 0.0104(10) 0.0011(11) -0.0040(11)
C29 0.0261(9) 0.0388(11) 0.0350(10) -0.0035(9) 0.0058(7) -0.0032(8)
C30 0.0287(10) 0.0564(15) 0.0725(16) -0.0188(12) 0.0045(10) -0.0085(10)
C31 0.0640(15) 0.0469(14) 0.0457(13) -0.0097(11) 0.0197(11) -0.0042(11)

loop_
_atom_type_symbol
_atom_type_description
_atom_type_scat_dispersion_real
_atom_type_scat_dispersion_imag
_atom_type_scat_source
C C 0.0033 0.0016 'International Tables Vol C Tables 4.2.6.8 and 6.1.1.4'
H H 0.0000 0.0000 'International Tables Vol C Tables 4.2.6.8 and 6.1.1.4'
O O 0.0106 0.0060 'International Tables Vol C Tables 4.2.6.8 and 6.1.1.4'
Si Si 0.0817 0.0704 'International Tables Vol C Tables 4.2.6.8 and 6.1.1.4'

loop_
_geom_angle_atom_site_label_1
_geom_angle_atom_site_label_2
_geom_angle_atom_site_label_3
_geom_angle
O22 Si C29 101.90(8)
O22 Si C23 111.66(8)
C29 Si C23 109.03(9)
O22 Si C26 109.01(8)
C29 Si C26 116.28(9)
C23 Si C26 108.85(10)
O22 C1 C2 109.96(14)
O22 C1 C16 107.66(14)
C2 C1 C16 113.46(14)
C3 C2 C1 125.94(18)
C2 C3 C4 123.62(18)
C2 C3 C5 120.47(18)
C4 C3 C5 115.67(17)
C3 C5 C6 111.51(15)
C7 C6 C5 110.56(16)
C8 C7 C6 128.2(2)
C7 C8 C9 124.41(19)
C7 C8 C10 120.68(18)
C9 C8 C10 114.86(17)
C8 C10 C11 111.44(16)
C10 C11 C12 116.62(16)
C21 C12 C14 113.29(15)
C21 C12 C13 109.96(16)
C14 C12 C13 110.27(16)
C21 C12 C11 105.83(15)
C14 C12 C11 107.11(14)
C13 C12 C11 110.24(15)
O15 C14 C16 121.48(16)
O15 C14 C12 120.96(16)
C16 C14 C12 117.52(15)
C17 C16 C14 119.01(16)
C17 C16 C1 120.98(16)
C14 C16 C1 119.87(15)
C16 C17 C18 122.65(17)
C21 C18 O19 127.05(17)
C21 C18 C17 121.13(17)
O19 C18 C17 111.82(16)
C18 O19 C20 115.73(16)
C18 C21 C12 121.69(17)
C1 O22 Si 128.19(12)
C25 C23 C24 111.1(2)
C25 C23 Si 112.07(16)
C24 C23 Si 112.58(15)
C28 C26 C27 110.78(19)
C28 C26 Si 114.26(15)
C27 C26 Si 114.01(16)
C31 C29 C30 111.08(18)
C31 C29 Si 114.54(14)
C30 C29 Si 114.04(15)

loop_
_geom_bond_atom_site_label_1
_geom_bond_atom_site_label_2
_geom_bond_distance
Si O22 1.6528(13)
Si C29 1.885(2)
Si C23 1.888(2)
Si C26 1.892(2)
C1 O22 1.442(2)
C1 C2 1.507(2)
C1 C16 1.523(2)
C2 C3 1.329(3)
C3 C4 1.504(3)
C3 C5 1.514(2)
C5 C6 1.549(3)
C6 C7 1.511(3)
C7 C8 1.325(3)
C8 C9 1.516(3)
C8 C10 1.517(3)
C10 C11 1.540(3)
C11 C12 1.569(2)
C12 C21 1.502(3)
C12 C14 1.535(2)
C12 C13 1.541(3)
C14 O15 1.219(2)
C14 C16 1.490(3)
C16 C17 1.344(3)
C17 C18 1.461(2)
C18 C21 1.330(3)
C18 O19 1.375(2)
O19 C20 1.433(2)
C23 C25 1.526(3)
C23 C24 1.546(3)
C26 C28 1.538(3)
C26 C27 1.546(3)
C29 C31 1.538(3)
C29 C30 1.540(3)
